data_4128954
loop_
_publ_author_name
'Hong, Yubiao'
'Jarrige, Lucie'
'Harms, Klaus'
'Meggers, Eric'

_publ_section_title
;
 Chiral-at-Iron Catalyst: Expanding the Chemical Space for Asymmetric
 Earth-Abundant Metal Catalysis.
;
_journal_issue 11
_journal_name_full 'Journal of the American Chemical Society'
_journal_page_first 4569
_journal_page_last 4572
_journal_paper_doi 10.1021/jacs.9b01352
_journal_volume 141
_journal_year 2019
_chemical_absolute_configuration ad
_chemical_formula_moiety 'C40 H38 F6 Fe N8, 2(F6 P), 0.75(C4 H8 O), 0.25(C2 H3 N)'
_chemical_formula_sum 'C43.5 H44.75 F18 Fe N8.25 O0.75 P2'
_chemical_formula_weight 1154.91
_space_group_crystal_system orthorhombic
_space_group_IT_number 19
_space_group_name_Hall 'P 2ac 2ab'
_space_group_name_H-M_alt 'P 21 21 21'
_atom_sites_solution_hydrogens geom
_atom_sites_solution_primary dual
_atom_sites_solution_secondary difmap
_audit_creation_method SHELXL-2018/1
_cell_angle_alpha 90
_cell_angle_beta 90
_cell_angle_gamma 90
_cell_formula_units_Z 4
_cell_length_a 12.8763(1)
_cell_length_b 15.3531(2)
_cell_length_c 24.2529(4)
_cell_measurement_reflns_used 36237
_cell_measurement_temperature 100(2)
_cell_measurement_theta_max 76.36
_cell_measurement_theta_min 3.41
_cell_volume 4794.58(11)
_computing_cell_refinement 'X-Area Recipe 1.33.0.0 (STOE, 2015)'
_computing_data_collection 'X-Area Piltaus3_SV (STOE, 2016)'
_computing_data_reduction 'X-Area Integrate 1.71.0.0 (STOE, 2016) X-Area LANA 1.68.2.0 (STOE, 2016)'
_computing_molecular_graphics 'DIAMOND (Crystal Impact)'
_computing_publication_material 'X-Area 1.77'
_computing_structure_refinement 'SHELXL-2018/1 (Sheldrick, 2018)'
_computing_structure_solution 'XT V2014/1 (Bruker AXS Inc., 2014)'
_diffrn_ambient_temperature 100(2)
_diffrn_detector_area_resol_mean 7.9
_diffrn_measured_fraction_theta_full 0.999
_diffrn_measured_fraction_theta_max 0.995
_diffrn_measurement_device_type 'Bruker D8 QUEST area detector'
_diffrn_measurement_method '\w and \f scans'
_diffrn_radiation_type CuK\a
_diffrn_radiation_wavelength 1.54186
_diffrn_reflns_av_R_equivalents 0.0504
_diffrn_reflns_av_unetI/netI 0.0461
_diffrn_reflns_Laue_measured_fraction_full 0.999
_diffrn_reflns_Laue_measured_fraction_max 0.995
_diffrn_reflns_limit_h_max 15
_diffrn_reflns_limit_h_min -16
_diffrn_reflns_limit_k_max 19
_diffrn_reflns_limit_k_min -14
_diffrn_reflns_limit_l_max 30
_diffrn_reflns_limit_l_min -27
_diffrn_reflns_number 50701
_diffrn_reflns_point_group_measured_fraction_full 0.999
_diffrn_reflns_point_group_measured_fraction_max 0.989
_diffrn_reflns_theta_full 67.686
_diffrn_reflns_theta_max 75.796
_diffrn_reflns_theta_min 3.407
_diffrn_source 'microfocus sealed X-ray tube'
_exptl_absorpt_coefficient_mu 4.198
_exptl_absorpt_correction_T_max 0.5714
_exptl_absorpt_correction_T_min 0.0895
_exptl_absorpt_correction_type multi-scan
_exptl_absorpt_process_details 'STOE LANA, absorption correction by scaling of reflection intensities.'
_exptl_crystal_colour orange
_exptl_crystal_density_diffrn 1.600
_exptl_crystal_density_method 'not measured'
_exptl_crystal_description needle
_exptl_crystal_F_000 2350
_exptl_crystal_size_max 0.35
_exptl_crystal_size_mid 0.09
_exptl_crystal_size_min 0.04
_refine_diff_density_max 0.323
_refine_diff_density_min -0.380
_refine_diff_density_rms 0.049
_refine_ls_abs_structure_details
; 
 Flack x determined using 3125 quotients [(I+)-(I-)]/[(I+)+(I-)] 
 (Parsons, Flack and Wagner, Acta Cryst. B69 (2013) 249-259). 
;
_refine_ls_abs_structure_Flack -0.009(2)
_refine_ls_extinction_coef 0.00020(4)
_refine_ls_extinction_expression Fc^*^=kFc[1+0.001xFc^2^\l^3^/sin(2\q)]^-1/4^
_refine_ls_extinction_method 'SHELXL-2018/1 (Sheldrick 2018)'
_refine_ls_goodness_of_fit_ref 0.960
_refine_ls_hydrogen_treatment constr
_refine_ls_matrix_type full
_refine_ls_number_parameters 731
_refine_ls_number_reflns 9872
_refine_ls_number_restraints 313
_refine_ls_restrained_S_all 0.957
_refine_ls_R_factor_all 0.0455
_refine_ls_R_factor_gt 0.0381
_refine_ls_shift/su_max 0.001
_refine_ls_shift/su_mean 0.000
_refine_ls_structure_factor_coef Fsqd
_refine_ls_weighting_details 'w=1/[\s^2^(Fo^2^)+(0.0522P)^2^] where P=(Fo^2^+2Fc^2^)/3'
_refine_ls_weighting_scheme calc
_refine_ls_wR_factor_gt 0.0888
_refine_ls_wR_factor_ref 0.0913
_reflns_Friedel_coverage 0.797
_reflns_Friedel_fraction_full 0.998
_reflns_Friedel_fraction_max 0.982
_reflns_number_gt 8379
_reflns_number_total 9872
_reflns_threshold_expression 'I > 2\s(I)'
_cod_data_source_file ja9b01352_si_002.cif
_cod_data_source_block FePyCF3
_cod_original_formula_sum 'C43.50 H44.75 F18 Fe N8.25 O0.75 P2'
_cod_database_code 4128954
_shelx_shelxl_version_number 2018/1
_shelx_space_group_comment
; 
The symmetry employed for this shelxl refinement is uniquely defined 
by the following loop, which should always be used as a source of 
symmetry information in preference to the above space-group names. 
They are only intended as comments. 
;
_shelx_estimated_absorpt_t_min 0.321
_shelx_estimated_absorpt_t_max 0.850

loop_
_space_group_symop_operation_xyz
'x, y, z'
'-x+1/2, -y, z+1/2'
'-x, y+1/2, -z+1/2'
'x+1/2, -y+1/2, -z'

loop_
_atom_site_label
_atom_site_type_symbol
_atom_site_fract_x
_atom_site_fract_y
_atom_site_fract_z
_atom_site_U_iso_or_equiv
_atom_site_adp_type
_atom_site_occupancy
_atom_site_site_symmetry_order
_atom_site_calc_flag
_atom_site_refinement_flags_posn
_atom_site_refinement_flags_adp
_atom_site_refinement_flags_occupancy
_atom_site_disorder_assembly
_atom_site_disorder_group
Fe1 Fe 0.33644(4) 0.48658(3) 0.65034(2) 0.02360(12) Uani 1 1 d . . . . .
P1 P 0.82050(9) 0.74344(7) 0.63921(4) 0.0359(2) Uani 1 1 d . . . . .
P2 P 0.20794(9) 0.74532(8) 0.86527(5) 0.0384(2) Uani 1 1 d . . . . .
F4 F 0.5018(2) 0.81048(16) 0.69278(11) 0.0438(6) Uani 1 1 d . . . . .
F5 F 0.3771(2) 0.90333(15) 0.69873(12) 0.0523(7) Uani 1 1 d . . . . .
F6 F 0.4200(2) 0.82702(16) 0.76885(9) 0.0404(6) Uani 1 1 d . . . . .
F7 F 0.8039(2) 0.66188(16) 0.59973(11) 0.0475(7) Uani 1 1 d . . . . .
F8 F 0.7816(3) 0.80803(17) 0.59184(11) 0.0527(7) Uani 1 1 d . . . . .
F9 F 0.8390(3) 0.82436(19) 0.67951(12) 0.0704(10) Uani 1 1 d . . . . .
F10 F 0.8584(3) 0.67816(19) 0.68716(11) 0.0609(9) Uani 1 1 d . . . . .
F11 F 0.7046(2) 0.7348(2) 0.66094(14) 0.0737(10) Uani 1 1 d . . . . .
F12 F 0.9371(2) 0.7507(2) 0.61748(13) 0.0600(8) Uani 1 1 d . . . . .
F13 F 0.1009(2) 0.6963(2) 0.85551(15) 0.0724(10) Uani 1 1 d . . . . .
F14 F 0.1704(2) 0.82137(18) 0.82446(12) 0.0564(7) Uani 1 1 d . . . . .
F15 F 0.3151(2) 0.79527(18) 0.87573(11) 0.0522(7) Uani 1 1 d . . . . .
F16 F 0.2445(2) 0.66900(19) 0.90627(11) 0.0553(8) Uani 1 1 d . . . . .
F17 F 0.1576(3) 0.7968(2) 0.91619(12) 0.0707(9) Uani 1 1 d . . . . .
F18 F 0.2581(2) 0.69372(18) 0.81486(11) 0.0524(7) Uani 1 1 d . . . . .
N2 N 0.3578(3) 0.5651(2) 0.53421(13) 0.0300(7) Uani 1 1 d . . . . .
N5 N 0.3682(3) 0.4267(2) 0.54407(13) 0.0288(7) Uani 1 1 d . . . . .
N7 N 0.3664(2) 0.36559(19) 0.62922(13) 0.0264(6) Uani 1 1 d . . . . .
N23 N 0.1122(2) 0.4267(2) 0.62274(13) 0.0283(7) Uani 1 1 d . . . . .
N26 N 0.1372(2) 0.55338(19) 0.65673(13) 0.0273(6) Uani 1 1 d . . . . .
N28 N 0.2995(2) 0.60810(19) 0.66942(12) 0.0258(6) Uani 1 1 d . . . . .
N43 N 0.3249(2) 0.46279(18) 0.73074(12) 0.0259(6) Uani 1 1 d . . . . .
N46 N 0.4861(2) 0.50305(19) 0.66335(12) 0.0273(6) Uani 1 1 d . . . . .
C1 C 0.3535(3) 0.5028(2) 0.57336(15) 0.0278(8) Uani 1 1 d . . . . .
C3 C 0.3748(3) 0.5292(3) 0.48174(16) 0.0370(9) Uani 1 1 d . . . . .
H3 H 0.380767 0.560547 0.448132 0.044 Uiso 1 1 calc R U . . .
C4 C 0.3811(3) 0.4426(3) 0.48771(16) 0.0362(9) Uani 1 1 d . . . . .
H4 H 0.392172 0.400740 0.459484 0.043 Uiso 1 1 calc R U . . .
C6 C 0.3769(3) 0.3502(2) 0.57425(16) 0.0277(8) Uani 1 1 d . . . . .
C8 C 0.3792(3) 0.2975(2) 0.66365(16) 0.0291(8) Uani 1 1 d . . . . .
H8 H 0.373405 0.306597 0.702278 0.035 Uiso 1 1 calc R U . . .
C9 C 0.4007(3) 0.2146(2) 0.64410(18) 0.0325(8) Uani 1 1 d . . . . .
C10 C 0.4077(3) 0.1998(3) 0.58763(18) 0.0349(9) Uani 1 1 d . . . . .
H10 H 0.420674 0.142826 0.574006 0.042 Uiso 1 1 calc R U . . .
C11 C 0.3957(3) 0.2684(2) 0.55169(17) 0.0329(9) Uani 1 1 d . . . . .
H11 H 0.400112 0.260284 0.512935 0.040 Uiso 1 1 calc R U . . .
C12 C 0.3607(3) 0.6587(2) 0.54432(15) 0.0312(8) Uani 1 1 d . . . . .
C13 C 0.4568(3) 0.6967(3) 0.55134(16) 0.0337(9) Uani 1 1 d . . . . .
C14 C 0.4592(3) 0.7869(3) 0.56058(17) 0.0361(9) Uani 1 1 d . . . . .
H14 H 0.524168 0.814592 0.566630 0.043 Uiso 1 1 calc R U . . .
C15 C 0.3694(4) 0.8367(3) 0.56113(17) 0.0360(9) Uani 1 1 d . . . . .
C16 C 0.2744(3) 0.7949(3) 0.55393(16) 0.0345(9) Uani 1 1 d . . . . .
H16 H 0.212289 0.828213 0.555270 0.041 Uiso 1 1 calc R U . . .
C17 C 0.2679(3) 0.7052(3) 0.54480(15) 0.0311(8) Uani 1 1 d . . . . .
C18 C 0.5564(3) 0.6454(3) 0.54848(19) 0.0419(10) Uani 1 1 d . . . . .
H18A H 0.614597 0.682751 0.559458 0.063 Uiso 1 1 calc R U . . .
H18B H 0.567306 0.624860 0.510666 0.063 Uiso 1 1 calc R U . . .
H18C H 0.552152 0.595377 0.573443 0.063 Uiso 1 1 calc R U . . .
C19 C 0.3735(4) 0.9344(3) 0.5681(2) 0.0466(11) Uani 1 1 d . . . . .
H19A H 0.320992 0.952602 0.594990 0.070 Uiso 1 1 calc R U . . .
H19B H 0.359587 0.962557 0.532584 0.070 Uiso 1 1 calc R U . . .
H19C H 0.442533 0.951467 0.581220 0.070 Uiso 1 1 calc R U . . .
C20 C 0.1645(3) 0.6621(3) 0.53421(17) 0.0362(9) Uani 1 1 d . . . . .
H20A H 0.108371 0.703518 0.541924 0.054 Uiso 1 1 calc R U . . .
H20B H 0.157151 0.611178 0.558245 0.054 Uiso 1 1 calc R U . . .
H20C H 0.160669 0.643678 0.495577 0.054 Uiso 1 1 calc R U . . .
C22 C 0.1893(3) 0.4793(2) 0.64074(14) 0.0261(7) Uani 1 1 d . . . . .
C24 C 0.0151(3) 0.4671(3) 0.62761(17) 0.0331(9) Uani 1 1 d . . . . .
H24 H -0.049891 0.442338 0.617765 0.040 Uiso 1 1 calc R U . . .
C25 C 0.0299(3) 0.5465(3) 0.64850(17) 0.0326(8) Uani 1 1 d . . . . .
H25 H -0.021364 0.589328 0.656162 0.039 Uiso 1 1 calc R U . . .
C27 C 0.1971(3) 0.6256(2) 0.67220(15) 0.0267(8) Uani 1 1 d . . . . .
C29 C 0.3652(3) 0.6731(2) 0.68232(14) 0.0263(8) Uani 1 1 d . . . . .
H29 H 0.437831 0.662450 0.681026 0.032 Uiso 1 1 calc R U . . .
C30 C 0.3302(3) 0.7549(2) 0.69744(14) 0.0274(7) Uani 1 1 d . . . . .
C31 C 0.2246(3) 0.7716(2) 0.69969(15) 0.0303(8) Uani 1 1 d . . . . .
H31 H 0.199842 0.827694 0.709843 0.036 Uiso 1 1 calc R U . . .
C32 C 0.1560(3) 0.7061(2) 0.68703(15) 0.0306(8) Uani 1 1 d . . . . .
H32 H 0.083141 0.715330 0.688370 0.037 Uiso 1 1 calc R U . . .
C33 C 0.1240(3) 0.3427(2) 0.59628(16) 0.0291(8) Uani 1 1 d . . . . .
C34 C 0.1217(3) 0.3408(2) 0.53818(16) 0.0307(8) Uani 1 1 d . . . . .
C35 C 0.1317(3) 0.2594(3) 0.51276(16) 0.0322(8) Uani 1 1 d . . . . .
H35 H 0.130736 0.255968 0.473656 0.039 Uiso 1 1 calc R U . . .
C36 C 0.1431(3) 0.1832(3) 0.54333(18) 0.0340(9) Uani 1 1 d . . . . .
C37 C 0.1425(3) 0.1889(3) 0.60052(18) 0.0363(9) Uani 1 1 d . . . . .
H37 H 0.149743 0.136973 0.621502 0.044 Uiso 1 1 calc R U . . .
C38 C 0.1318(3) 0.2679(2) 0.62821(17) 0.0322(8) Uani 1 1 d . . . . .
C39 C 0.1061(3) 0.4217(3) 0.50427(17) 0.0361(9) Uani 1 1 d . . . . .
H39A H 0.113606 0.407460 0.465079 0.054 Uiso 1 1 calc R U . . .
H39B H 0.158064 0.465330 0.514626 0.054 Uiso 1 1 calc R U . . .
H39C H 0.036360 0.444993 0.510987 0.054 Uiso 1 1 calc R U . . .
C40 C 0.1600(4) 0.0975(3) 0.5139(2) 0.0440(10) Uani 1 1 d . . . . .
H40A H 0.116494 0.095315 0.480772 0.066 Uiso 1 1 calc R U . . .
H40B H 0.141359 0.049320 0.538495 0.066 Uiso 1 1 calc R U . . .
H40C H 0.233239 0.092211 0.503320 0.066 Uiso 1 1 calc R U . . .
C41 C 0.1259(3) 0.2724(3) 0.69032(17) 0.0381(9) Uani 1 1 d . . . . .
H41A H 0.152597 0.218134 0.706124 0.057 Uiso 1 1 calc R U . . .
H41B H 0.053493 0.280636 0.701642 0.057 Uiso 1 1 calc R U . . .
H41C H 0.167772 0.321506 0.703502 0.057 Uiso 1 1 calc R U . . .
C42 C 0.4069(3) 0.8241(2) 0.71410(17) 0.0331(9) Uani 1 1 d . . . . .
C44 C 0.3252(3) 0.4659(2) 0.77785(16) 0.0291(8) Uani 1 1 d . . . . .
C45 C 0.3265(4) 0.4728(3) 0.83805(16) 0.0385(9) Uani 1 1 d . . . . .
H45A H 0.281373 0.427854 0.853880 0.058 Uiso 1 1 calc R U . . .
H45B H 0.301257 0.530463 0.849049 0.058 Uiso 1 1 calc R U . . .
H45C H 0.397556 0.464684 0.851520 0.058 Uiso 1 1 calc R U . . .
C47 C 0.5736(3) 0.5038(2) 0.66955(16) 0.0306(8) Uani 1 1 d . . . . .
C48 C 0.6871(3) 0.5051(3) 0.6767(2) 0.0423(10) Uani 1 1 d . . . . .
H48A H 0.703893 0.522978 0.714465 0.063 Uiso 1 1 calc R U . . .
H48B H 0.717836 0.546371 0.650590 0.063 Uiso 1 1 calc R U . . .
H48C H 0.715079 0.446715 0.669877 0.063 Uiso 1 1 calc R U . . .
C21 C 0.4124(4) 0.1407(3) 0.6844(2) 0.0417(10) Uani 1 1 d D . . . .
F1 F 0.4222(6) 0.1655(6) 0.7353(3) 0.0571(19) Uani 0.7 1 d D U P A 1
F2 F 0.4874(4) 0.0866(3) 0.6708(2) 0.0650(14) Uani 0.7 1 d D U P A 1
F3 F 0.3242(4) 0.0890(3) 0.6840(2) 0.0525(12) Uani 0.7 1 d D U P A 1
F1A F 0.5186(9) 0.1312(9) 0.6969(6) 0.078(3) Uani 0.3 1 d D U P A 2
F2A F 0.3785(14) 0.0710(7) 0.6687(7) 0.087(4) Uani 0.3 1 d D U P A 2
F3A F 0.3789(14) 0.1598(16) 0.7346(8) 0.070(5) Uani 0.3 1 d D U P A 2
O100 O 0.1402(4) 0.9739(3) 0.6768(2) 0.0542(12) Uani 0.75 1 d D U P B 1
C101 C 0.0883(5) 1.0017(5) 0.7265(3) 0.0554(17) Uani 0.75 1 d D U P B 1
H10A H 0.120637 1.055767 0.740688 0.067 Uiso 0.75 1 calc R U P B 1
H10B H 0.094016 0.956173 0.755210 0.067 Uiso 0.75 1 calc R U P B 1
C102 C -0.0230(10) 1.0177(11) 0.7130(5) 0.048(2) Uani 0.75 1 d D U P B 1
H10C H -0.042580 1.078763 0.721123 0.058 Uiso 0.75 1 calc R U P B 1
H10D H -0.068770 0.978266 0.734219 0.058 Uiso 0.75 1 calc R U P B 1
C103 C -0.0311(5) 0.9991(4) 0.6510(3) 0.0478(15) Uani 0.75 1 d D U P B 1
H10E H -0.096346 0.968181 0.641988 0.057 Uiso 0.75 1 calc R U P B 1
H10F H -0.027022 1.053412 0.629162 0.057 Uiso 0.75 1 calc R U P B 1
C104 C 0.0621(7) 0.9422(6) 0.6413(4) 0.0456(19) Uani 0.75 1 d D U P B 1
H10G H 0.045693 0.880675 0.650028 0.055 Uiso 0.75 1 calc R U P B 1
H10H H 0.084738 0.945882 0.602399 0.055 Uiso 0.75 1 calc R U P B 1
N200 N 0.093(2) 0.9492(18) 0.6226(10) 0.058(6) Uani 0.25 1 d . U P C 2
C201 C 0.0408(17) 0.9747(14) 0.6602(10) 0.040(4) Uani 0.25 1 d . U P C 2
C202 C -0.020(5) 0.997(4) 0.707(2) 0.081(15) Uani 0.25 1 d . U P C 2
H20D H 0.012695 1.046704 0.726331 0.121 Uiso 0.25 1 calc R U P C 2
H20E H -0.023763 0.947509 0.732352 0.121 Uiso 0.25 1 calc R U P C 2
H20F H -0.089948 1.013803 0.695499 0.121 Uiso 0.25 1 calc R U P C 2

loop_
_atom_site_aniso_label
_atom_site_aniso_U_11
_atom_site_aniso_U_22
_atom_site_aniso_U_33
_atom_site_aniso_U_23
_atom_site_aniso_U_13
_atom_site_aniso_U_12
Fe1 0.0264(3) 0.0216(2) 0.0228(3) -0.0002(2) -0.0014(2) 0.0008(2)
P1 0.0408(6) 0.0354(5) 0.0314(5) 0.0017(4) -0.0003(4) 0.0095(4)
P2 0.0404(6) 0.0430(6) 0.0319(5) 0.0079(5) 0.0011(4) -0.0007(5)
F4 0.0431(14) 0.0407(13) 0.0477(15) -0.0115(12) 0.0105(12) -0.0114(11)
F5 0.0620(18) 0.0244(12) 0.0704(19) 0.0074(12) -0.0208(15) -0.0048(11)
F6 0.0464(15) 0.0430(13) 0.0319(12) -0.0073(11) -0.0037(10) -0.0095(11)
F7 0.0545(17) 0.0356(12) 0.0524(16) -0.0028(12) -0.0038(12) -0.0037(12)
F8 0.082(2) 0.0396(13) 0.0368(14) 0.0080(12) -0.0071(13) 0.0160(14)
F9 0.109(3) 0.0501(16) 0.0519(17) -0.0173(14) -0.0234(19) 0.0251(18)
F10 0.087(2) 0.0596(17) 0.0366(14) 0.0051(13) 0.0019(14) 0.0418(17)
F11 0.0528(18) 0.087(2) 0.082(2) 0.025(2) 0.0321(16) 0.0270(17)
F12 0.0386(15) 0.0636(18) 0.078(2) -0.0021(17) 0.0056(14) -0.0106(14)
F13 0.0468(17) 0.090(2) 0.080(2) 0.012(2) -0.0075(16) -0.0227(16)
F14 0.070(2) 0.0512(15) 0.0477(16) 0.0122(13) -0.0061(15) 0.0148(15)
F15 0.0507(17) 0.0546(16) 0.0512(16) 0.0134(13) -0.0052(13) -0.0150(13)
F16 0.073(2) 0.0510(16) 0.0421(15) 0.0212(13) -0.0077(14) -0.0076(15)
F17 0.079(2) 0.087(2) 0.0465(17) -0.0036(16) 0.0180(16) 0.019(2)
F18 0.0688(19) 0.0527(16) 0.0358(14) 0.0023(13) 0.0034(13) 0.0137(14)
N2 0.0351(18) 0.0295(16) 0.0254(16) 0.0014(13) -0.0023(13) 0.0023(13)
N5 0.0326(17) 0.0300(15) 0.0239(16) -0.0046(13) -0.0001(13) 0.0015(13)
N7 0.0256(15) 0.0253(14) 0.0284(16) -0.0010(12) -0.0027(12) 0.0027(12)
N23 0.0304(17) 0.0247(14) 0.0297(17) 0.0000(13) -0.0022(13) -0.0012(13)
N26 0.0276(16) 0.0259(14) 0.0284(16) -0.0020(13) 0.0012(13) 0.0032(12)
N28 0.0318(17) 0.0236(14) 0.0219(14) 0.0025(12) -0.0001(12) 0.0030(12)
N43 0.0299(16) 0.0227(14) 0.0252(15) 0.0024(12) -0.0004(12) -0.0021(12)
N46 0.0298(17) 0.0253(15) 0.0267(15) -0.0018(13) -0.0031(12) -0.0015(12)
C1 0.0273(19) 0.0291(18) 0.0269(17) -0.0023(15) -0.0025(14) 0.0003(14)
C3 0.045(2) 0.042(2) 0.0238(19) 0.0014(17) -0.0028(17) -0.0009(19)
C4 0.044(2) 0.044(2) 0.0211(19) -0.0024(17) -0.0024(17) -0.0009(19)
C6 0.0281(18) 0.0268(18) 0.0281(19) -0.0039(15) -0.0018(15) 0.0000(15)
C8 0.0314(19) 0.0251(17) 0.031(2) -0.0007(15) -0.0040(15) 0.0015(15)
C9 0.031(2) 0.0274(18) 0.039(2) -0.0031(17) -0.0029(17) 0.0031(14)
C10 0.032(2) 0.0270(18) 0.046(2) -0.0091(18) -0.0002(18) 0.0033(16)
C11 0.034(2) 0.033(2) 0.032(2) -0.0077(17) 0.0018(16) 0.0010(16)
C12 0.043(2) 0.0289(18) 0.0218(17) 0.0036(15) -0.0012(16) -0.0010(16)
C13 0.039(2) 0.036(2) 0.0265(19) 0.0066(17) 0.0033(16) -0.0022(18)
C14 0.042(2) 0.038(2) 0.028(2) 0.0060(18) 0.0018(17) -0.0094(18)
C15 0.051(3) 0.0278(19) 0.029(2) 0.0044(16) 0.0036(18) -0.0022(17)
C16 0.041(2) 0.0331(19) 0.029(2) 0.0049(17) -0.0013(17) 0.0055(17)
C17 0.037(2) 0.0331(19) 0.0231(18) 0.0072(16) -0.0035(15) 0.0008(17)
C18 0.036(2) 0.044(2) 0.046(3) 0.011(2) 0.0045(19) -0.0007(19)
C19 0.062(3) 0.030(2) 0.048(3) 0.002(2) 0.003(2) -0.006(2)
C20 0.037(2) 0.036(2) 0.036(2) 0.0055(17) -0.0086(18) -0.0002(18)
C22 0.0286(18) 0.0266(16) 0.0231(17) 0.0040(15) -0.0013(13) -0.0007(14)
C24 0.0259(19) 0.037(2) 0.036(2) -0.0035(17) -0.0006(16) -0.0029(16)
C25 0.0273(19) 0.0364(19) 0.034(2) -0.0023(18) 0.0002(17) 0.0027(15)
C27 0.031(2) 0.0259(17) 0.0237(17) -0.0001(15) 0.0005(14) 0.0023(14)
C29 0.0306(19) 0.0260(17) 0.0225(17) 0.0005(14) -0.0003(14) 0.0000(15)
C30 0.0365(19) 0.0242(16) 0.0216(16) 0.0018(14) 0.0000(15) -0.0002(16)
C31 0.041(2) 0.0260(17) 0.0237(18) 0.0000(15) -0.0013(15) 0.0032(16)
C32 0.031(2) 0.0309(18) 0.0296(19) -0.0006(15) 0.0023(16) 0.0062(16)
C33 0.0260(19) 0.0291(18) 0.032(2) -0.0022(16) -0.0004(15) -0.0002(15)
C34 0.0290(19) 0.0308(19) 0.032(2) -0.0008(16) -0.0041(16) -0.0025(16)
C35 0.0303(19) 0.036(2) 0.0302(19) -0.0033(17) -0.0023(15) -0.0015(17)
C36 0.029(2) 0.0298(18) 0.043(2) -0.0068(17) 0.0010(16) -0.0028(15)
C37 0.035(2) 0.0296(18) 0.044(2) 0.0027(18) 0.0046(18) -0.0016(16)
C38 0.0307(19) 0.0293(18) 0.036(2) 0.0016(16) 0.0018(15) -0.0034(15)
C39 0.040(2) 0.034(2) 0.035(2) -0.0028(18) -0.0080(18) 0.0026(17)
C40 0.045(3) 0.0298(19) 0.057(3) -0.0096(19) 0.004(2) 0.0010(19)
C41 0.044(2) 0.036(2) 0.034(2) 0.0055(18) 0.0037(18) 0.0012(18)
C42 0.041(2) 0.0256(18) 0.033(2) -0.0016(16) -0.0020(17) -0.0032(16)
C44 0.0303(19) 0.0230(17) 0.034(2) 0.0002(15) 0.0016(16) -0.0007(15)
C45 0.050(3) 0.038(2) 0.028(2) -0.0015(17) 0.0012(18) -0.006(2)
C47 0.035(2) 0.0217(17) 0.036(2) 0.0034(16) 0.0008(15) -0.0004(15)
C48 0.031(2) 0.038(2) 0.058(3) 0.004(2) -0.0039(18) -0.0025(17)
C21 0.051(3) 0.0242(18) 0.050(3) -0.0018(19) -0.006(2) 0.0071(18)
F1 0.098(5) 0.028(2) 0.045(3) 0.004(2) -0.024(3) 0.000(4)
F2 0.069(3) 0.042(2) 0.084(4) 0.014(2) 0.009(3) 0.028(2)
F3 0.054(3) 0.036(2) 0.067(3) 0.013(2) -0.011(2) -0.008(2)
F1A 0.059(6) 0.076(7) 0.099(9) 0.043(7) -0.004(6) 0.016(6)
F2A 0.147(11) 0.025(5) 0.089(9) 0.006(5) -0.049(9) -0.020(7)
F3A 0.103(11) 0.053(8) 0.054(7) 0.018(6) 0.028(8) 0.021(9)
O100 0.047(3) 0.042(2) 0.073(3) -0.001(2) 0.005(2) 0.001(2)
C101 0.055(4) 0.055(4) 0.057(4) -0.011(3) -0.011(3) 0.007(3)
C102 0.054(5) 0.060(7) 0.032(4) -0.005(5) -0.003(3) 0.001(4)
C103 0.050(4) 0.055(4) 0.039(3) -0.005(3) 0.000(3) 0.006(3)
C104 0.048(5) 0.037(4) 0.052(6) 0.002(4) 0.004(4) 0.003(3)
N200 0.060(14) 0.064(13) 0.050(12) 0.016(9) 0.018(9) 0.006(10)
C201 0.040(10) 0.032(9) 0.047(10) 0.011(8) 0.001(8) 0.005(8)
C202 0.10(3) 0.07(3) 0.066(19) -0.032(16) 0.016(17) 0.018(19)

loop_
_atom_type_symbol
_atom_type_description
_atom_type_scat_dispersion_real
_atom_type_scat_dispersion_imag
_atom_type_scat_source
C C 0.0181 0.0091 'International Tables Vol C Tables 4.2.6.8 and 6.1.1.4'
H H 0.0000 0.0000 'International Tables Vol C Tables 4.2.6.8 and 6.1.1.4'
N N 0.0311 0.0180 'International Tables Vol C Tables 4.2.6.8 and 6.1.1.4'
F F 0.0727 0.0534 'International Tables Vol C Tables 4.2.6.8 and 6.1.1.4'
P P 0.2955 0.4335 'International Tables Vol C Tables 4.2.6.8 and 6.1.1.4'
Fe Fe -1.1336 3.1974 'International Tables Vol C Tables 4.2.6.8 and 6.1.1.4'
O O 0.0492 0.0322 'International Tables Vol C Tables 4.2.6.8 and 6.1.1.4'

loop_
_geom_angle_atom_site_label_1
_geom_angle_atom_site_label_2
_geom_angle_atom_site_label_3
_geom_angle
C1 Fe1 C22 90.16(15)
C1 Fe1 N7 81.07(14)
C22 Fe1 N7 96.17(14)
C1 Fe1 N46 91.56(14)
C22 Fe1 N46 175.38(15)
N7 Fe1 N46 88.34(13)
C1 Fe1 N28 97.70(14)
C22 Fe1 N28 81.11(14)
N7 Fe1 N28 177.03(13)
N46 Fe1 N28 94.41(13)
C1 Fe1 N43 176.18(15)
C22 Fe1 N43 91.98(14)
N7 Fe1 N43 95.55(13)
N46 Fe1 N43 86.55(13)
N28 Fe1 N43 85.76(12)
F11 P1 F7 90.46(19)
F11 P1 F12 179.24(19)
F7 P1 F12 89.01(16)
F11 P1 F8 89.75(17)
F7 P1 F8 90.78(15)
F12 P1 F8 90.79(18)
F11 P1 F9 90.1(2)
F7 P1 F9 178.86(17)
F12 P1 F9 90.43(19)
F8 P1 F9 90.22(16)
F11 P1 F10 89.62(18)
F7 P1 F10 89.17(15)
F12 P1 F10 89.84(18)
F8 P1 F10 179.37(19)
F9 P1 F10 89.83(16)
F13 P2 F18 90.09(19)
F13 P2 F15 179.3(2)
F18 P2 F15 90.60(17)
F13 P2 F17 89.8(2)
F18 P2 F17 179.68(18)
F15 P2 F17 89.46(19)
F13 P2 F14 89.53(18)
F18 P2 F14 90.60(15)
F15 P2 F14 90.50(16)
F17 P2 F14 89.71(17)
F13 P2 F16 90.03(18)
F18 P2 F16 89.63(16)
F15 P2 F16 89.94(16)
F17 P2 F16 90.06(17)
F14 P2 F16 179.50(19)
C1 N2 C3 111.4(3)
C1 N2 C12 125.6(3)
C3 N2 C12 122.4(3)
C1 N5 C6 117.1(3)
C1 N5 C4 111.8(3)
C6 N5 C4 130.8(3)
C8 N7 C6 117.4(3)
C8 N7 Fe1 126.5(3)
C6 N7 Fe1 116.1(2)
C22 N23 C24 111.4(3)
C22 N23 C33 126.7(3)
C24 N23 C33 121.7(3)
C22 N26 C25 112.3(3)
C22 N26 C27 117.4(3)
C25 N26 C27 129.8(3)
C29 N28 C27 117.1(3)
C29 N28 Fe1 127.0(3)
C27 N28 Fe1 115.8(2)
C44 N43 Fe1 166.3(3)
C47 N46 Fe1 173.0(3)
N2 C1 N5 103.5(3)
N2 C1 Fe1 142.3(3)
N5 C1 Fe1 114.3(3)
C4 C3 N2 107.6(4)
C4 C3 H3 126.2
N2 C3 H3 126.2
C3 C4 N5 105.8(4)
C3 C4 H4 127.1
N5 C4 H4 127.1
N7 C6 N5 111.2(3)
N7 C6 C11 124.1(4)
N5 C6 C11 124.8(4)
N7 C8 C9 121.6(4)
N7 C8 H8 119.2
C9 C8 H8 119.2
C8 C9 C10 120.0(4)
C8 C9 C21 119.4(4)
C10 C9 C21 120.6(4)
C11 C10 C9 119.4(4)
C11 C10 H10 120.3
C9 C10 H10 120.3
C10 C11 C6 117.5(4)
C10 C11 H11 121.3
C6 C11 H11 121.3
C13 C12 C17 123.6(4)
C13 C12 N2 117.5(4)
C17 C12 N2 118.9(4)
C12 C13 C14 117.2(4)
C12 C13 C18 122.6(4)
C14 C13 C18 120.2(4)
C15 C14 C13 121.8(4)
C15 C14 H14 119.1
C13 C14 H14 119.1
C14 C15 C16 118.5(4)
C14 C15 C19 121.3(4)
C16 C15 C19 120.2(4)
C15 C16 C17 121.8(4)
C15 C16 H16 119.1
C17 C16 H16 119.1
C12 C17 C16 117.1(4)
C12 C17 C20 122.1(4)
C16 C17 C20 120.8(4)
C13 C18 H18A 109.5
C13 C18 H18B 109.5
H18A C18 H18B 109.5
C13 C18 H18C 109.5
H18A C18 H18C 109.5
H18B C18 H18C 109.5
C15 C19 H19A 109.5
C15 C19 H19B 109.5
H19A C19 H19B 109.5
C15 C19 H19C 109.5
H19A C19 H19C 109.5
H19B C19 H19C 109.5
C17 C20 H20A 109.5
C17 C20 H20B 109.5
H20A C20 H20B 109.5
C17 C20 H20C 109.5
H20A C20 H20C 109.5
H20B C20 H20C 109.5
N23 C22 N26 103.0(3)
N23 C22 Fe1 143.3(3)
N26 C22 Fe1 113.6(2)
C25 C24 N23 108.0(3)
C25 C24 H24 126.0
N23 C24 H24 126.0
C24 C25 N26 105.3(3)
C24 C25 H25 127.3
N26 C25 H25 127.3
N28 C27 C32 124.2(4)
N28 C27 N26 111.5(3)
C32 C27 N26 124.2(4)
N28 C29 C30 122.0(4)
N28 C29 H29 119.0
C30 C29 H29 119.0
C29 C30 C31 119.8(3)
C29 C30 C42 119.9(3)
C31 C30 C42 120.2(3)
C32 C31 C30 119.1(3)
C32 C31 H31 120.4
C30 C31 H31 120.4
C31 C32 C27 117.7(4)
C31 C32 H32 121.2
C27 C32 H32 121.2
C38 C33 C34 122.8(4)
C38 C33 N23 119.8(3)
C34 C33 N23 117.3(3)
C35 C34 C33 117.2(4)
C35 C34 C39 120.6(4)
C33 C34 C39 122.2(3)
C36 C35 C34 121.7(4)
C36 C35 H35 119.2
C34 C35 H35 119.2
C37 C36 C35 118.6(4)
C37 C36 C40 121.7(4)
C35 C36 C40 119.6(4)
C36 C37 C38 122.4(4)
C36 C37 H37 118.8
C38 C37 H37 118.8
C33 C38 C37 117.3(4)
C33 C38 C41 121.0(4)
C37 C38 C41 121.7(4)
C34 C39 H39A 109.5
C34 C39 H39B 109.5
H39A C39 H39B 109.5
C34 C39 H39C 109.5
H39A C39 H39C 109.5
H39B C39 H39C 109.5
C36 C40 H40A 109.5
C36 C40 H40B 109.5
H40A C40 H40B 109.5
C36 C40 H40C 109.5
H40A C40 H40C 109.5
H40B C40 H40C 109.5
C38 C41 H41A 109.5
C38 C41 H41B 109.5
H41A C41 H41B 109.5
C38 C41 H41C 109.5
H41A C41 H41C 109.5
H41B C41 H41C 109.5
F5 C42 F6 106.5(3)
F5 C42 F4 107.3(3)
F6 C42 F4 105.8(3)
F5 C42 C30 112.4(3)
F6 C42 C30 111.9(3)
F4 C42 C30 112.6(3)
N43 C44 C45 178.2(4)
C44 C45 H45A 109.5
C44 C45 H45B 109.5
H45A C45 H45B 109.5
C44 C45 H45C 109.5
H45A C45 H45C 109.5
H45B C45 H45C 109.5
N46 C47 C48 179.2(4)
C47 C48 H48A 109.5
C47 C48 H48B 109.5
H48A C48 H48B 109.5
C47 C48 H48C 109.5
H48A C48 H48C 109.5
H48B C48 H48C 109.5
F1 C21 F2 110.6(6)
F2A C21 F3A 111.4(14)
F1 C21 F3 104.7(5)
F2 C21 F3 103.8(4)
F2A C21 F1A 109.0(10)
F3A C21 F1A 98.1(11)
F2A C21 C9 115.2(8)
F1 C21 C9 113.9(5)
F2 C21 C9 112.8(4)
F3A C21 C9 113.4(11)
F3 C21 C9 110.2(4)
F1A C21 C9 108.4(6)
C104 O100 C101 106.3(6)
O100 C101 C102 108.1(7)
O100 C101 H10A 110.1
C102 C101 H10A 110.1
O100 C101 H10B 110.1
C102 C101 H10B 110.1
H10A C101 H10B 108.4
C101 C102 C103 104.5(8)
C101 C102 H10C 110.9
C103 C102 H10C 110.9
C101 C102 H10D 110.9
C103 C102 H10D 110.9
H10C C102 H10D 108.9
C104 C103 C102 102.0(7)
C104 C103 H10E 111.4
C102 C103 H10E 111.4
C104 C103 H10F 111.4
C102 C103 H10F 111.4
H10E C103 H10F 109.2
O100 C104 C103 105.8(7)
O100 C104 H10G 110.6
C103 C104 H10G 110.6
O100 C104 H10H 110.6
C103 C104 H10H 110.6
H10G C104 H10H 108.7
N200 C201 C202 175(3)
C201 C202 H20D 109.5
C201 C202 H20E 109.5
H20D C202 H20E 109.5
C201 C202 H20F 109.5
H20D C202 H20F 109.5
H20E C202 H20F 109.5

loop_
_geom_bond_atom_site_label_1
_geom_bond_atom_site_label_2
_geom_bond_distance
Fe1 C1 1.897(4)
Fe1 C22 1.912(4)
Fe1 N7 1.965(3)
Fe1 N46 1.969(3)
Fe1 N28 1.980(3)
Fe1 N43 1.989(3)
P1 F11 1.589(3)
P1 F7 1.591(3)
P1 F12 1.594(3)
P1 F8 1.598(3)
P1 F9 1.599(3)
P1 F10 1.611(3)
P2 F13 1.588(3)
P2 F18 1.594(3)
P2 F15 1.598(3)
P2 F17 1.603(3)
P2 F14 1.605(3)
P2 F16 1.607(3)
F4 C42 1.343(5)
F5 C42 1.329(4)
F6 C42 1.339(4)
N2 C1 1.349(5)
N2 C3 1.404(5)
N2 C12 1.459(5)
N5 C1 1.381(5)
N5 C6 1.389(5)
N5 C4 1.399(5)
N7 C8 1.348(5)
N7 C6 1.361(5)
N23 C22 1.353(4)
N23 C24 1.400(5)
N23 C33 1.449(5)
N26 C22 1.377(4)
N26 C25 1.399(5)
N26 C27 1.402(5)
N28 C29 1.345(5)
N28 C27 1.347(5)
N43 C44 1.143(5)
N46 C47 1.137(5)
C3 C4 1.339(6)
C3 H3 0.9500
C4 H4 0.9500
C6 C11 1.390(5)
C8 C9 1.386(5)
C8 H8 0.9500
C9 C10 1.391(6)
C9 C21 1.505(6)
C10 C11 1.376(6)
C10 H10 0.9500
C11 H11 0.9500
C12 C13 1.377(6)
C12 C17 1.392(6)
C13 C14 1.403(6)
C13 C18 1.507(6)
C14 C15 1.386(6)
C14 H14 0.9500
C15 C16 1.393(6)
C15 C19 1.511(5)
C16 C17 1.396(5)
C16 H16 0.9500
C17 C20 1.509(6)
C18 H18A 0.9800
C18 H18B 0.9800
C18 H18C 0.9800
C19 H19A 0.9800
C19 H19B 0.9800
C19 H19C 0.9800
C20 H20A 0.9800
C20 H20B 0.9800
C20 H20C 0.9800
C24 C25 1.334(6)
C24 H24 0.9500
C25 H25 0.9500
C27 C32 1.391(5)
C29 C30 1.385(5)
C29 H29 0.9500
C30 C31 1.386(5)
C30 C42 1.505(5)
C31 C32 1.373(5)
C31 H31 0.9500
C32 H32 0.9500
C33 C38 1.389(5)
C33 C34 1.410(5)
C34 C35 1.400(5)
C34 C39 1.503(5)
C35 C36 1.392(6)
C35 H35 0.9500
C36 C37 1.390(6)
C36 C40 1.514(5)
C37 C38 1.394(5)
C37 H37 0.9500
C38 C41 1.510(6)
C39 H39A 0.9800
C39 H39B 0.9800
C39 H39C 0.9800
C40 H40A 0.9800
C40 H40B 0.9800
C40 H40C 0.9800
C41 H41A 0.9800
C41 H41B 0.9800
C41 H41C 0.9800
C44 C45 1.464(5)
C45 H45A 0.9800
C45 H45B 0.9800
C45 H45C 0.9800
C47 C48 1.472(5)
C48 H48A 0.9800
C48 H48B 0.9800
C48 H48C 0.9800
C21 F2A 1.217(12)
C21 F1 1.298(8)
C21 F2 1.314(6)
C21 F3A 1.325(17)
C21 F3 1.386(6)
C21 F1A 1.408(12)
O100 C104 1.410(10)
O100 C101 1.443(8)
C101 C102 1.491(14)
C101 H10A 0.9900
C101 H10B 0.9900
C102 C103 1.532(14)
C102 H10C 0.9900
C102 H10D 0.9900
C103 C104 1.502(10)
C103 H10E 0.9900
C103 H10F 0.9900
C104 H10G 0.9900
C104 H10H 0.9900
N200 C201 1.20(3)
C201 C202 1.43(5)
C202 H20D 0.9800
C202 H20E 0.9800
C202 H20F 0.9800

loop_
_geom_torsion_atom_site_label_1
_geom_torsion_atom_site_label_2
_geom_torsion_atom_site_label_3
_geom_torsion_atom_site_label_4
_geom_torsion
C3 N2 C1 N5 -0.1(4)
C12 N2 C1 N5 -171.2(3)
C3 N2 C1 Fe1 179.2(4)
C12 N2 C1 Fe1 8.1(7)
C6 N5 C1 N2 174.5(3)
C4 N5 C1 N2 0.0(4)
C6 N5 C1 Fe1 -5.0(4)
C4 N5 C1 Fe1 -179.5(3)
C22 Fe1 C1 N2 89.4(5)
N7 Fe1 C1 N2 -174.4(5)
N46 Fe1 C1 N2 -86.3(5)
N28 Fe1 C1 N2 8.3(5)
C22 Fe1 C1 N5 -91.4(3)
N7 Fe1 C1 N5 4.8(3)
N46 Fe1 C1 N5 92.9(3)
N28 Fe1 C1 N5 -172.4(3)
C1 N2 C3 C4 0.2(5)
C12 N2 C3 C4 171.6(4)
N2 C3 C4 N5 -0.2(5)
C1 N5 C4 C3 0.1(5)
C6 N5 C4 C3 -173.4(4)
C8 N7 C6 N5 -176.2(3)
Fe1 N7 C6 N5 2.6(4)
C8 N7 C6 C11 2.7(6)
Fe1 N7 C6 C11 -178.5(3)
C1 N5 C6 N7 1.5(5)
C4 N5 C6 N7 174.8(4)
C1 N5 C6 C11 -177.4(4)
C4 N5 C6 C11 -4.1(7)
C6 N7 C8 C9 -1.0(5)
Fe1 N7 C8 C9 -179.7(3)
N7 C8 C9 C10 -1.1(6)
N7 C8 C9 C21 -178.9(4)
C8 C9 C10 C11 1.6(6)
C21 C9 C10 C11 179.4(4)
C9 C10 C11 C6 0.0(6)
N7 C6 C11 C10 -2.2(6)
N5 C6 C11 C10 176.6(4)
C1 N2 C12 C13 88.5(5)
C3 N2 C12 C13 -81.6(5)
C1 N2 C12 C17 -93.3(5)
C3 N2 C12 C17 96.5(5)
C17 C12 C13 C14 1.4(6)
N2 C12 C13 C14 179.5(3)
C17 C12 C13 C18 -177.6(4)
N2 C12 C13 C18 0.5(6)
C12 C13 C14 C15 -1.8(6)
C18 C13 C14 C15 177.2(4)
C13 C14 C15 C16 2.0(6)
C13 C14 C15 C19 -176.7(4)
C14 C15 C16 C17 -1.7(6)
C19 C15 C16 C17 177.0(4)
C13 C12 C17 C16 -1.2(6)
N2 C12 C17 C16 -179.2(3)
C13 C12 C17 C20 176.9(4)
N2 C12 C17 C20 -1.1(6)
C15 C16 C17 C12 1.3(6)
C15 C16 C17 C20 -176.8(4)
C24 N23 C22 N26 -0.2(4)
C33 N23 C22 N26 173.9(3)
C24 N23 C22 Fe1 -179.2(4)
C33 N23 C22 Fe1 -5.2(7)
C25 N26 C22 N23 -0.2(4)
C27 N26 C22 N23 -173.2(3)
C25 N26 C22 Fe1 179.2(3)
C27 N26 C22 Fe1 6.2(4)
C22 N23 C24 C25 0.5(5)
C33 N23 C24 C25 -173.9(4)
N23 C24 C25 N26 -0.6(5)
C22 N26 C25 C24 0.5(5)
C27 N26 C25 C24 172.4(4)
C29 N28 C27 C32 0.5(5)
Fe1 N28 C27 C32 177.4(3)
C29 N28 C27 N26 178.8(3)
Fe1 N28 C27 N26 -4.3(4)
C22 N26 C27 N28 -1.2(5)
C25 N26 C27 N28 -172.7(4)
C22 N26 C27 C32 177.1(3)
C25 N26 C27 C32 5.6(6)
C27 N28 C29 C30 -0.5(5)
Fe1 N28 C29 C30 -177.1(3)
N28 C29 C30 C31 0.1(5)
N28 C29 C30 C42 177.1(3)
C29 C30 C31 C32 0.3(5)
C42 C30 C31 C32 -176.6(3)
C30 C31 C32 C27 -0.3(5)
N28 C27 C32 C31 -0.1(6)
N26 C27 C32 C31 -178.2(3)
C22 N23 C33 C38 87.0(5)
C24 N23 C33 C38 -99.6(4)
C22 N23 C33 C34 -96.1(5)
C24 N23 C33 C34 77.3(5)
C38 C33 C34 C35 -2.4(6)
N23 C33 C34 C35 -179.2(3)
C38 C33 C34 C39 175.8(4)
N23 C33 C34 C39 -1.0(6)
C33 C34 C35 C36 0.2(6)
C39 C34 C35 C36 -178.0(4)
C34 C35 C36 C37 1.2(6)
C34 C35 C36 C40 -176.4(4)
C35 C36 C37 C38 -0.5(6)
C40 C36 C37 C38 177.0(4)
C34 C33 C38 C37 3.0(6)
N23 C33 C38 C37 179.7(4)
C34 C33 C38 C41 -175.4(4)
N23 C33 C38 C41 1.3(6)
C36 C37 C38 C33 -1.5(6)
C36 C37 C38 C41 176.9(4)
C29 C30 C42 F5 145.5(4)
C31 C30 C42 F5 -37.5(5)
C29 C30 C42 F6 -94.7(4)
C31 C30 C42 F6 82.2(4)
C29 C30 C42 F4 24.3(5)
C31 C30 C42 F4 -158.8(3)
C8 C9 C21 F2A 143.5(11)
C10 C9 C21 F2A -34.3(12)
C8 C9 C21 F1 -13.6(7)
C10 C9 C21 F1 168.7(5)
C8 C9 C21 F2 -140.7(5)
C10 C9 C21 F2 41.5(6)
C8 C9 C21 F3A 13.6(11)
C10 C9 C21 F3A -164.2(10)
C8 C9 C21 F3 103.8(5)
C10 C9 C21 F3 -74.0(5)
C8 C9 C21 F1A -94.2(8)
C10 C9 C21 F1A 88.0(8)
C104 O100 C101 C102 -21.2(10)
O100 C101 C102 C103 -1.3(12)
C101 C102 C103 C104 21.5(12)
C101 O100 C104 C103 35.7(7)
C102 C103 C104 O100 -35.4(10)
